data_4028842
loop_
_publ_author_name
'Ming-Chang P. Yeh'
'Ming-Nan Lin'
'Ching-Hsien Hsu'
'Chia-Jung Liang'

_publ_section_title
;
 Syntheses of 3,4-Disubstituted Pyrroles and Furans via Lewis
 Acid-Promoted Semipinacol Rearrangement/Alkyne-Ketone Metathesis Reaction
 of (C)-2-N- or O-((3-Arylpropargyl)methyl)-Tethered
 3,5,5-Trimethyl-2,3-epoxycyclohexan-1-ones
;
_journal_name_full 'Journal of Organic Chemistry'
_journal_page_first 12381
_journal_page_last 12396
_journal_paper_doi 10.1021/jo402025z
_journal_volume 78
_journal_year 2013
_chemical_formula_moiety 'C27 H32 N2 O3 S'
_chemical_formula_sum 'C27 H32 N2 O3 S'
_chemical_formula_weight 464.61
_chemical_name_systematic
;
 ?
;
_space_group_IT_number 14
_symmetry_cell_setting monoclinic
_symmetry_space_group_name_Hall '-P 2ybc'
_symmetry_space_group_name_H-M 'P 1 21/c 1'
_atom_sites_solution_hydrogens geom
_atom_sites_solution_primary direct
_atom_sites_solution_secondary difmap
_audit_creation_method SHELXL-97
_cell_angle_alpha 90.00
_cell_angle_beta 111.498(5)
_cell_angle_gamma 90.00
_cell_formula_units_Z 4
_cell_length_a 19.080(6)
_cell_length_b 6.626(2)
_cell_length_c 20.154(6)
_cell_measurement_reflns_used 0
_cell_measurement_temperature 200(2)
_cell_measurement_theta_max 0
_cell_measurement_theta_min 0
_cell_volume 2370.7(13)
_computing_molecular_graphics 'Ortep-3 for Windows (Farrugia, 1997)'
_computing_publication_material 'WinGX publication routines (Farrugia, 1999)'
_computing_structure_refinement 'SHELXL-97 (Sheldrick, 1997)'
_computing_structure_solution 'SHELXS-86 (Sheldrick, 1986)'
_diffrn_ambient_temperature 200(2)
_diffrn_measured_fraction_theta_full 0.985
_diffrn_measured_fraction_theta_max 0.985
_diffrn_radiation_monochromator graphite
_diffrn_radiation_source 'fine-focus sealed tube'
_diffrn_radiation_type MoK\a
_diffrn_radiation_wavelength 0.71073
_diffrn_reflns_av_R_equivalents 0.0957
_diffrn_reflns_av_sigmaI/netI 0.1238
_diffrn_reflns_limit_h_max 22
_diffrn_reflns_limit_h_min -22
_diffrn_reflns_limit_k_max 7
_diffrn_reflns_limit_k_min -7
_diffrn_reflns_limit_l_max 24
_diffrn_reflns_limit_l_min -21
_diffrn_reflns_number 13426
_diffrn_reflns_theta_full 25.25
_diffrn_reflns_theta_max 25.25
_diffrn_reflns_theta_min 1.15
_exptl_absorpt_coefficient_mu 0.169
_exptl_absorpt_correction_T_max 0.9950
_exptl_absorpt_correction_T_min 0.8940
_exptl_absorpt_correction_type multi-scan
_exptl_crystal_colour colorless
_exptl_crystal_density_diffrn 1.302
_exptl_crystal_description prism
_exptl_crystal_F_000 992
_exptl_crystal_size_max 0.68
_exptl_crystal_size_mid 0.07
_exptl_crystal_size_min 0.03
_refine_diff_density_max 0.428
_refine_diff_density_min -0.338
_refine_diff_density_rms 0.064
_refine_ls_extinction_method none
_refine_ls_goodness_of_fit_ref 0.856
_refine_ls_hydrogen_treatment constr
_refine_ls_matrix_type full
_refine_ls_number_parameters 289
_refine_ls_number_reflns 4208
_refine_ls_number_restraints 0
_refine_ls_restrained_S_all 0.856
_refine_ls_R_factor_all 0.1383
_refine_ls_R_factor_gt 0.0685
_refine_ls_shift/su_max 0.000
_refine_ls_shift/su_mean 0.000
_refine_ls_structure_factor_coef Fsqd
_refine_ls_weighting_details 'calc w=1/[\s^2^(Fo^2^)+(0.1403P)^2^+0.0000P] where P=(Fo^2^+2Fc^2^)/3'
_refine_ls_weighting_scheme calc
_refine_ls_wR_factor_gt 0.1750
_refine_ls_wR_factor_ref 0.2231
_reflns_number_gt 2294
_reflns_number_total 4208
_reflns_threshold_expression >2sigma(I)
_cod_data_source_file jo402025z_si_006.cif
_cod_data_source_block a15240
_cod_original_cell_volume 2370.8(13)
_cod_original_sg_symbol_H-M 'P 21/c'
_cod_database_code 4028842

loop_
_symmetry_equiv_pos_as_xyz
'x, y, z'
'-x, y+1/2, -z+1/2'
'-x, -y, -z'
'x, -y-1/2, z-1/2'

loop_
_atom_site_label
_atom_site_type_symbol
_atom_site_fract_x
_atom_site_fract_y
_atom_site_fract_z
_atom_site_U_iso_or_equiv
_atom_site_adp_type
_atom_site_occupancy
_atom_site_symmetry_multiplicity
_atom_site_calc_flag
_atom_site_refinement_flags
C1 C 0.3712(2) 0.7046(6) 0.2391(2) 0.0291(10) Uani 1 1 d .
C2 C 0.3851(3) 0.5069(6) 0.2258(3) 0.0392(12) Uani 1 1 d .
H2 H 0.3579 0.4474 0.1807 0.047 Uiso 1 1 calc R
C3 C 0.4386(3) 0.3963(7) 0.2782(3) 0.0443(13) Uani 1 1 d .
H3 H 0.4485 0.2612 0.2685 0.053 Uiso 1 1 calc R
C4 C 0.4780(3) 0.4785(7) 0.3444(3) 0.0461(13) Uani 1 1 d .
C5 C 0.5322(3) 0.3511(9) 0.4028(3) 0.0710(18) Uani 1 1 d .
H5A H 0.5337 0.2144 0.3848 0.106 Uiso 1 1 calc R
H5B H 0.5155 0.3452 0.4433 0.106 Uiso 1 1 calc R
H5C H 0.5826 0.4110 0.4182 0.106 Uiso 1 1 calc R
C6 C 0.4654(3) 0.6784(8) 0.3567(3) 0.0476(13) Uani 1 1 d .
H6 H 0.4931 0.7383 0.4015 0.057 Uiso 1 1 calc R
C7 C 0.4121(3) 0.7924(7) 0.3036(2) 0.0393(12) Uani 1 1 d .
H7 H 0.4042 0.9301 0.3119 0.047 Uiso 1 1 calc R
C8 C 0.2131(3) 0.8286(6) 0.2567(2) 0.0344(11) Uani 1 1 d .
H8A H 0.1593 0.8507 0.2490 0.041 Uiso 1 1 calc R
H8B H 0.2398 0.9584 0.2722 0.041 Uiso 1 1 calc R
C9 C 0.2447(3) 0.6778(6) 0.3138(2) 0.0353(11) Uani 1 1 d .
C10 C 0.2687(2) 0.5482(6) 0.3570(2) 0.0324(11) Uani 1 1 d .
C11 C 0.2951(2) 0.3930(6) 0.4100(2) 0.0311(10) Uani 1 1 d .
C12 C 0.3276(3) 0.2190(6) 0.3961(2) 0.0414(12) Uani 1 1 d .
H12 H 0.3343 0.2048 0.3518 0.050 Uiso 1 1 calc R
C13 C 0.3507(3) 0.0654(7) 0.4462(3) 0.0470(13) Uani 1 1 d .
H13 H 0.3730 -0.0533 0.4363 0.056 Uiso 1 1 calc R
C14 C 0.3412(3) 0.0847(7) 0.5102(3) 0.0466(13) Uani 1 1 d .
H14 H 0.3565 -0.0212 0.5443 0.056 Uiso 1 1 calc R
C15 C 0.3093(3) 0.2584(7) 0.5251(2) 0.0449(12) Uani 1 1 d .
H15 H 0.3028 0.2718 0.5695 0.054 Uiso 1 1 calc R
C16 C 0.2870(3) 0.4122(7) 0.4754(2) 0.0381(12) Uani 1 1 d .
H16 H 0.2660 0.5322 0.4861 0.046 Uiso 1 1 calc R
C17 C 0.1881(2) 0.5691(5) 0.1625(2) 0.0293(10) Uani 1 1 d .
H17A H 0.2085 0.4683 0.2010 0.035 Uiso 1 1 calc R
H17B H 0.2042 0.5296 0.1228 0.035 Uiso 1 1 calc R
C18 C 0.1027(2) 0.5675(6) 0.1364(2) 0.0305(10) Uani 1 1 d .
C19 C 0.0630(2) 0.3616(6) 0.1193(2) 0.0298(10) Uani 1 1 d .
C20 C 0.1087(3) 0.2051(6) 0.0969(3) 0.0428(12) Uani 1 1 d .
H20A H 0.0813 0.0767 0.0867 0.064 Uiso 1 1 calc R
H20B H 0.1575 0.1859 0.1355 0.064 Uiso 1 1 calc R
H20C H 0.1165 0.2521 0.0540 0.064 Uiso 1 1 calc R
C21 C -0.0198(2) 0.3833(6) 0.0683(2) 0.0349(11) Uani 1 1 d .
H21A H -0.0315 0.5269 0.0556 0.042 Uiso 1 1 calc R
H21B H -0.0282 0.3064 0.0239 0.042 Uiso 1 1 calc R
C22 C -0.0710(2) 0.3019(6) 0.1056(2) 0.0336(11) Uani 1 1 d .
C23 C -0.1469(3) 0.4155(7) 0.0790(3) 0.0474(13) Uani 1 1 d .
H23A H -0.1743 0.3842 0.0285 0.071 Uiso 1 1 calc R
H23B H -0.1376 0.5611 0.0846 0.071 Uiso 1 1 calc R
H23C H -0.1769 0.3732 0.1069 0.071 Uiso 1 1 calc R
C24 C -0.0851(3) 0.0760(7) 0.0931(3) 0.0504(14) Uani 1 1 d .
H24A H -0.1145 0.0515 0.0425 0.076 Uiso 1 1 calc R
H24B H -0.1129 0.0261 0.1220 0.076 Uiso 1 1 calc R
H24C H -0.0367 0.0051 0.1066 0.076 Uiso 1 1 calc R
C25 C -0.0252(3) 0.3429(7) 0.1835(2) 0.0421(12) Uani 1 1 d .
H25A H -0.0314 0.4846 0.1960 0.051 Uiso 1 1 calc R
H25B H -0.0407 0.2521 0.2147 0.051 Uiso 1 1 calc R
C26 C 0.0551(3) 0.3020(6) 0.1910(3) 0.0362(11) Uani 1 1 d .
N1 N 0.21923(19) 0.7672(5) 0.18901(18) 0.0276(8) Uani 1 1 d .
O1 O 0.28751(17) 0.7678(4) 0.10644(15) 0.0395(8) Uani 1 1 d .
O2 O 0.30647(17) 1.0455(4) 0.19363(16) 0.0438(9) Uani 1 1 d .
O3 O 0.06800(18) 0.7217(4) 0.13333(18) 0.0522(10) Uani 1 1 d .
O4 O 0.10588(19) 0.2358(5) 0.24172(17) 0.0485(9) Uani 1 1 d .
S1 S 0.29589(6) 0.83610(15) 0.17624(6) 0.0320(4) Uani 1 1 d .

loop_
_atom_site_aniso_label
_atom_site_aniso_U_11
_atom_site_aniso_U_22
_atom_site_aniso_U_33
_atom_site_aniso_U_23
_atom_site_aniso_U_13
_atom_site_aniso_U_12
C1 0.025(2) 0.032(2) 0.034(3) -0.0014(19) 0.014(2) -0.0029(18)
C2 0.042(3) 0.031(2) 0.048(3) -0.003(2) 0.021(3) -0.001(2)
C3 0.039(3) 0.032(2) 0.064(4) 0.002(2) 0.022(3) 0.002(2)
C4 0.026(3) 0.051(3) 0.060(4) 0.017(3) 0.014(3) 0.009(2)
C5 0.045(4) 0.080(4) 0.077(4) 0.032(3) 0.009(3) 0.017(3)
C6 0.035(3) 0.063(3) 0.042(3) 0.001(3) 0.010(3) -0.002(3)
C7 0.034(3) 0.040(3) 0.044(3) -0.006(2) 0.015(3) 0.002(2)
C8 0.039(3) 0.031(2) 0.038(3) 0.003(2) 0.019(2) 0.008(2)
C9 0.043(3) 0.035(2) 0.037(3) -0.003(2) 0.024(2) 0.003(2)
C10 0.030(3) 0.039(3) 0.031(3) -0.005(2) 0.014(2) -0.002(2)
C11 0.030(3) 0.034(2) 0.029(3) 0.0009(19) 0.010(2) -0.0013(19)
C12 0.059(3) 0.038(3) 0.035(3) 0.001(2) 0.026(3) 0.005(2)
C13 0.054(3) 0.034(3) 0.058(4) -0.001(2) 0.026(3) 0.007(2)
C14 0.046(3) 0.043(3) 0.049(4) 0.013(2) 0.015(3) 0.005(2)
C15 0.053(3) 0.055(3) 0.027(3) 0.002(2) 0.014(2) 0.007(3)
C16 0.041(3) 0.041(3) 0.034(3) -0.001(2) 0.015(2) 0.008(2)
C17 0.030(3) 0.027(2) 0.032(3) 0.0042(18) 0.013(2) 0.0011(19)
C18 0.027(3) 0.026(2) 0.035(3) 0.0094(19) 0.007(2) -0.0008(19)
C19 0.028(3) 0.026(2) 0.034(3) 0.0062(18) 0.010(2) 0.0011(18)
C20 0.047(3) 0.028(2) 0.056(3) 0.001(2) 0.021(3) -0.003(2)
C21 0.034(3) 0.041(2) 0.029(3) 0.005(2) 0.010(2) -0.005(2)
C22 0.030(3) 0.037(2) 0.035(3) 0.000(2) 0.013(2) -0.003(2)
C23 0.039(3) 0.049(3) 0.058(4) 0.012(2) 0.021(3) 0.006(2)
C24 0.044(3) 0.041(3) 0.071(4) -0.001(2) 0.027(3) -0.005(2)
C25 0.045(3) 0.045(3) 0.040(3) 0.010(2) 0.021(3) 0.003(2)
C26 0.047(3) 0.025(2) 0.038(3) 0.002(2) 0.017(3) -0.002(2)
N1 0.026(2) 0.0260(17) 0.031(2) 0.0019(15) 0.0109(17) -0.0007(15)
O1 0.047(2) 0.0512(19) 0.0254(18) 0.0009(14) 0.0195(16) -0.0056(16)
O2 0.047(2) 0.0280(16) 0.054(2) 0.0052(14) 0.0155(18) -0.0023(14)
O3 0.037(2) 0.0244(17) 0.085(3) 0.0080(16) 0.0101(19) 0.0041(14)
O4 0.047(2) 0.051(2) 0.039(2) 0.0163(17) 0.0055(18) 0.0022(17)
S1 0.0335(7) 0.0297(6) 0.0349(7) 0.0032(5) 0.0149(6) -0.0043(5)

loop_
_atom_type_symbol
_atom_type_description
_atom_type_scat_dispersion_real
_atom_type_scat_dispersion_imag
_atom_type_scat_source
C C 0.0033 0.0016 'International Tables Vol C Tables 4.2.6.8 and 6.1.1.4'
H H 0.0000 0.0000 'International Tables Vol C Tables 4.2.6.8 and 6.1.1.4'
N N 0.0061 0.0033 'International Tables Vol C Tables 4.2.6.8 and 6.1.1.4'
O O 0.0106 0.0060 'International Tables Vol C Tables 4.2.6.8 and 6.1.1.4'
S S 0.1246 0.1234 'International Tables Vol C Tables 4.2.6.8 and 6.1.1.4'

loop_
_geom_angle_atom_site_label_1
_geom_angle_atom_site_label_2
_geom_angle_atom_site_label_3
_geom_angle
C7 C1 C2 120.2(4)
C7 C1 S1 120.1(3)
C2 C1 S1 119.5(3)
C3 C2 C1 119.6(5)
C3 C2 H2 120.2
C1 C2 H2 120.2
C2 C3 C4 121.2(4)
C2 C3 H3 119.4
C4 C3 H3 119.4
C6 C4 C3 118.8(5)
C6 C4 C5 120.7(5)
C3 C4 C5 120.5(5)
C4 C5 H5A 109.5
C4 C5 H5B 109.5
H5A C5 H5B 109.5
C4 C5 H5C 109.5
H5A C5 H5C 109.5
H5B C5 H5C 109.5
C4 C6 C7 120.3(5)
C4 C6 H6 119.8
C7 C6 H6 119.8
C1 C7 C6 119.7(4)
C1 C7 H7 120.1
C6 C7 H7 120.1
N1 C8 C9 112.8(3)
N1 C8 H8A 109.0
C9 C8 H8A 109.0
N1 C8 H8B 109.0
C9 C8 H8B 109.0
H8A C8 H8B 107.8
C10 C9 C8 176.4(5)
C9 C10 C11 177.6(5)
C12 C11 C16 118.8(4)
C12 C11 C10 120.5(4)
C16 C11 C10 120.7(4)
C11 C12 C13 120.6(4)
C11 C12 H12 119.7
C13 C12 H12 119.7
C14 C13 C12 120.0(4)
C14 C13 H13 120.0
C12 C13 H13 120.0
C13 C14 C15 120.1(4)
C13 C14 H14 120.0
C15 C14 H14 120.0
C16 C15 C14 119.9(4)
C16 C15 H15 120.1
C14 C15 H15 120.1
C15 C16 C11 120.6(4)
C15 C16 H16 119.7
C11 C16 H16 119.7
N1 C17 C18 111.9(3)
N1 C17 H17A 109.2
C18 C17 H17A 109.2
N1 C17 H17B 109.2
C18 C17 H17B 109.2
H17A C17 H17B 107.9
O3 C18 C17 120.8(3)
O3 C18 C19 121.6(4)
C17 C18 C19 117.5(3)
C20 C19 C18 112.4(3)
C20 C19 C21 115.0(4)
C18 C19 C21 111.5(3)
C20 C19 C26 111.2(3)
C18 C19 C26 103.0(3)
C21 C19 C26 102.6(3)
C19 C20 H20A 109.5
C19 C20 H20B 109.5
H20A C20 H20B 109.5
C19 C20 H20C 109.5
H20A C20 H20C 109.5
H20B C20 H20C 109.5
C22 C21 C19 108.8(3)
C22 C21 H21A 109.9
C19 C21 H21A 109.9
C22 C21 H21B 109.9
C19 C21 H21B 109.9
H21A C21 H21B 108.3
C25 C22 C21 102.5(4)
C25 C22 C24 110.3(4)
C21 C22 C24 111.7(4)
C25 C22 C23 112.5(4)
C21 C22 C23 110.1(4)
C24 C22 C23 109.6(4)
C22 C23 H23A 109.5
C22 C23 H23B 109.5
H23A C23 H23B 109.5
C22 C23 H23C 109.5
H23A C23 H23C 109.5
H23B C23 H23C 109.5
C22 C24 H24A 109.5
C22 C24 H24B 109.5
H24A C24 H24B 109.5
C22 C24 H24C 109.5
H24A C24 H24C 109.5
H24B C24 H24C 109.5
C26 C25 C22 104.4(4)
C26 C25 H25A 110.9
C22 C25 H25A 110.9
C26 C25 H25B 110.9
C22 C25 H25B 110.9
H25A C25 H25B 108.9
O4 C26 C25 128.5(4)
O4 C26 C19 123.9(4)
C25 C26 C19 107.6(4)
C17 N1 C8 115.4(3)
C17 N1 S1 117.3(2)
C8 N1 S1 116.6(3)
O1 S1 O2 120.26(18)
O1 S1 N1 106.36(18)
O2 S1 N1 106.62(17)
O1 S1 C1 108.62(19)
O2 S1 C1 107.4(2)
N1 S1 C1 106.81(18)

loop_
_geom_bond_atom_site_label_1
_geom_bond_atom_site_label_2
_geom_bond_distance
C1 C7 1.375(6)
C1 C2 1.383(6)
C1 S1 1.760(4)
C2 C3 1.380(6)
C2 H2 0.9500
C3 C4 1.381(7)
C3 H3 0.9500
C4 C6 1.385(7)
C4 C5 1.509(6)
C5 H5A 0.9800
C5 H5B 0.9800
C5 H5C 0.9800
C6 C7 1.397(6)
C6 H6 0.9500
C7 H7 0.9500
C8 N1 1.470(5)
C8 C9 1.476(6)
C8 H8A 0.9900
C8 H8B 0.9900
C9 C10 1.189(6)
C10 C11 1.434(6)
C11 C12 1.386(6)
C11 C16 1.389(6)
C12 C13 1.387(6)
C12 H12 0.9500
C13 C14 1.372(6)
C13 H13 0.9500
C14 C15 1.385(6)
C14 H14 0.9500
C15 C16 1.383(6)
C15 H15 0.9500
C16 H16 0.9500
C17 N1 1.459(5)
C17 C18 1.518(6)
C17 H17A 0.9900
C17 H17B 0.9900
C18 O3 1.207(5)
C18 C19 1.538(5)
C19 C20 1.525(6)
C19 C21 1.542(6)
C19 C26 1.558(6)
C20 H20A 0.9800
C20 H20B 0.9800
C20 H20C 0.9800
C21 C22 1.532(6)
C21 H21A 0.9900
C21 H21B 0.9900
C22 C25 1.516(6)
C22 C24 1.526(6)
C22 C23 1.544(6)
C23 H23A 0.9800
C23 H23B 0.9800
C23 H23C 0.9800
C24 H24A 0.9800
C24 H24B 0.9800
C24 H24C 0.9800
C25 C26 1.508(6)
C25 H25A 0.9900
C25 H25B 0.9900
C26 O4 1.205(5)
N1 S1 1.640(3)
O1 S1 1.430(3)
O2 S1 1.427(3)
